data_7036859
loop_
_publ_author_name
'Kottalanka, Ravi K.'
'Harinath, A.'
'Rej, Supriya'
'Panda, Tarun K.'

_publ_section_title
;
 Group 1 and group 2 metal complexes supported by a bidentate bulky
 iminopyrrolyl ligand: synthesis, structural diversity, and
 \e-caprolactone polymerization study.
;
_journal_issue 46
_journal_name_full 'Dalton transactions (Cambridge, England : 2003)'
_journal_page_first 19865
_journal_page_last 19879
_journal_paper_doi 10.1039/c5dt03222a
_journal_volume 44
_journal_year 2015
_chemical_formula_moiety 'C32 H35 Li N2 O2'
_chemical_formula_sum 'C32 H35 Li N2 O2'
_chemical_formula_weight 486.56
_chemical_name_systematic
;
 ?
;
_space_group_crystal_system orthorhombic
_space_group_IT_number 61
_space_group_name_Hall '-P 2ac 2ab'
_space_group_name_H-M_alt 'P b c a'
_symmetry_space_group_name_Hall '-P 2ac 2ab'
_symmetry_space_group_name_H-M 'P b c a'
_atom_sites_solution_hydrogens mixed
_audit_creation_date 2014-07-02
_audit_creation_method
;
  Olex2 1.2-ac2
  (compiled Mar 30 2012 14:54:36, GUI svn.r4156)
;
_audit_update_record
;
2015-08-13 deposited with the CCDC.
2015-10-08 downloaded from the CCDC.
;
_cell_angle_alpha 90
_cell_angle_beta 90
_cell_angle_gamma 90
_cell_formula_units_Z 16
_cell_length_a 16.5703(5)
_cell_length_b 16.4159(7)
_cell_length_c 39.7779(19)
_cell_measurement_reflns_used 6380
_cell_measurement_temperature 150(1)
_cell_measurement_theta_max 70.7121
_cell_measurement_theta_min 3.4886
_cell_volume 10820.2(8)
_computing_cell_refinement
;
CrysAlisPro, Agilent Technologies,
Version 1.171.35.19 (release 27-10-2011 CrysAlis171 .NET)
(compiled Oct 27 2011,15:02:11)
;
_computing_data_collection
;
CrysAlisPro, Agilent Technologies,
Version 1.171.35.19 (release 27-10-2011 CrysAlis171 .NET)
(compiled Oct 27 2011,15:02:11)
;
_computing_data_reduction
;
CrysAlisPro, Agilent Technologies,
Version 1.171.35.19 (release 27-10-2011 CrysAlis171 .NET)
(compiled Oct 27 2011,15:02:11)
;
_computing_molecular_graphics
;
O. V. Dolomanov, L. J. Bourhis, R. J. Gildea, J. A. K. Howard and H. Puschmann,
OLEX2: a complete structure solution, refinement and analysis program.
J. Appl. Cryst. (2009). 42, 339-341.
;
_computing_publication_material
;
O. V. Dolomanov, L. J. Bourhis, R. J. Gildea, J. A. K. Howard and H. Puschmann,
OLEX2: a complete structure solution, refinement and analysis program.
J. Appl. Cryst. (2009). 42, 339-341.
;
_computing_structure_refinement 'SHELXL-2013 (Sheldrick, 2013)'
_diffrn_ambient_temperature 150.00(10)
_diffrn_detector_area_resol_mean 16.1293
_diffrn_measured_fraction_theta_full 'ACTA 50'
_diffrn_measured_fraction_theta_max 0.885
_diffrn_measurement_details
;
  1 omega  -70.00  -31.00   1.0000    4.2000
omega____ theta____ kappa____ phi______ frames
    -        0.0000  158.0000 -123.0000 39

  2 omega -108.00  -57.00   1.0000   12.0000
omega____ theta____ kappa____ phi______ frames
    -      -33.5000  178.0000   90.0000 51

  3 omega    1.00   87.00   1.0000   12.0000
omega____ theta____ kappa____ phi______ frames
    -       54.0000  -99.0000   60.0000 86

  4 omega   81.00  116.00   1.0000   12.0000
omega____ theta____ kappa____ phi______ frames
    -       54.0000  158.0000   56.0000 35

  5 omega   73.00   98.00   1.0000   12.0000
omega____ theta____ kappa____ phi______ frames
    -       54.0000  158.0000  -22.0000 25

  6 omega   39.00   86.00   1.0000   12.0000
omega____ theta____ kappa____ phi______ frames
    -      108.0000  -25.0000  150.0000 47

  7 omega   57.00  125.00   1.0000   12.0000
omega____ theta____ kappa____ phi______ frames
    -      108.0000  -63.0000    0.0000 68

  8 omega   41.00  123.00   1.0000   12.0000
omega____ theta____ kappa____ phi______ frames
    -      108.0000  -63.0000 -180.0000 82

  9 omega   53.00   94.00   1.0000   12.0000
omega____ theta____ kappa____ phi______ frames
    -      108.0000  -25.0000  -30.0000 41

 10 omega   55.00   90.00   1.0000   12.0000
omega____ theta____ kappa____ phi______ frames
    -      108.0000  -25.0000   60.0000 35
;
_diffrn_measurement_device_type 'SuperNova, Dual, Cu at zero, Eos'
_diffrn_measurement_method '\w scans'
_diffrn_orient_matrix_UB_11 -0.0713831000
_diffrn_orient_matrix_UB_12 -0.0481360000
_diffrn_orient_matrix_UB_13 0.0149493000
_diffrn_orient_matrix_UB_21 -0.0583796000
_diffrn_orient_matrix_UB_22 0.0451419000
_diffrn_orient_matrix_UB_23 -0.0236705000
_diffrn_orient_matrix_UB_31 0.0119312000
_diffrn_orient_matrix_UB_32 -0.0665054000
_diffrn_orient_matrix_UB_33 -0.0268412000
_diffrn_radiation_monochromator mirror
_diffrn_radiation_type 'Cu K\a'
_diffrn_radiation_wavelength 1.5418
_diffrn_reflns_av_R_equivalents 0.0280
_diffrn_reflns_av_unetI/netI 0.0332
_diffrn_reflns_laue_measured_fraction_full 0.906
_diffrn_reflns_laue_measured_fraction_max 0.885
_diffrn_reflns_limit_h_max 20
_diffrn_reflns_limit_h_min -19
_diffrn_reflns_limit_k_max 12
_diffrn_reflns_limit_k_min -19
_diffrn_reflns_limit_l_max 21
_diffrn_reflns_limit_l_min -48
_diffrn_reflns_number 23534
_diffrn_reflns_point_group_measured_fraction_full 0.906
_diffrn_reflns_point_group_measured_fraction_max 0.885
_diffrn_reflns_theta_full 'ACTA 50'
_diffrn_reflns_theta_max 70.891
_diffrn_reflns_theta_min 3.950
_diffrn_source 'SuperNova (Cu) X-ray Source'
_exptl_absorpt_coefficient_mu 0.571
_exptl_absorpt_correction_T_max 1.00000
_exptl_absorpt_correction_T_min 0.78706
_exptl_absorpt_correction_type multi-scan
_exptl_absorpt_process_details
;
CrysAlisPro, Agilent Technologies,
Version 1.171.35.19 (release 27-10-2011 CrysAlis171 .NET)
(compiled Oct 27 2011,15:02:11)
Empirical absorption correction using spherical harmonics,
 implemented in SCALE3 ABSPACK scaling algorithm.
;
_exptl_crystal_colour colorless
_exptl_crystal_density_diffrn 1.195
_exptl_crystal_description block
_exptl_crystal_F_000 4160
_exptl_crystal_size_max 0.18
_exptl_crystal_size_mid 0.16
_exptl_crystal_size_min 0.14
_refine_diff_density_max 0.555
_refine_diff_density_min -0.303
_refine_diff_density_rms 0.042
_refine_ls_extinction_method none
_refine_ls_goodness_of_fit_ref 1.019
_refine_ls_hydrogen_treatment mixed
_refine_ls_matrix_type full
_refine_ls_number_parameters 675
_refine_ls_number_reflns 9237
_refine_ls_number_restraints 0
_refine_ls_restrained_S_all 1.019
_refine_ls_R_factor_all 0.0683
_refine_ls_R_factor_gt 0.0526
_refine_ls_shift/su_max 0.001
_refine_ls_shift/su_mean 0.000
_refine_ls_structure_factor_coef Fsqd
_refine_ls_weighting_details 'w=1/[\s^2^(Fo^2^)+(0.0813P)^2^+3.2984P] where P=(Fo^2^+2Fc^2^)/3'
_refine_ls_weighting_scheme calc
_refine_ls_wR_factor_gt 0.1374
_refine_ls_wR_factor_ref 0.1524
_reflns_Friedel_coverage 0.000
_reflns_number_gt 7237
_reflns_number_total 10442
_reflns_threshold_expression 'I > 2\s(I)'
_cod_data_source_file c5dt03222a2.cif
_cod_data_source_block 2
_cod_depositor_comments 'Adding full bibliography for 7036858--7036866.cif.'
_cod_database_code 7036859
_chemical_oxdiff_formula 'C25 H24 N2 Li'
_reflns_odcompleteness_completeness 89.78
_reflns_odcompleteness_iscentric 1
_reflns_odcompleteness_theta 66.97
_shelx_space_group_comment
;
The symmetry employed for this shelxl refinement is uniquely defined
by the following loop, which should always be used as a source of
symmetry information in preference to the above space-group names.
They are only intended as comments.
;
_shelxl_version_number 2013-4

loop_
_space_group_symop_operation_xyz
'x, y, z'
'-x+1/2, -y, z+1/2'
'x+1/2, -y+1/2, -z'
'-x, y+1/2, -z+1/2'
'-x, -y, -z'
'x-1/2, y, -z-1/2'
'-x-1/2, y-1/2, z'
'x, -y-1/2, z-1/2'

loop_
_atom_site_label
_atom_site_type_symbol
_atom_site_fract_x
_atom_site_fract_y
_atom_site_fract_z
_atom_site_U_iso_or_equiv
_atom_site_adp_type
_atom_site_occupancy
_atom_site_site_symmetry_order
_atom_site_calc_flag
_atom_site_refinement_flags_posn
_atom_site_refinement_flags_adp
C1 C 0.16957(12) 0.15431(14) 0.60078(5) 0.0422(5) Uani 1 1 d . .
H17 H 0.1821 0.1711 0.5791 0.051 Uiso 1 1 calc R U
C2 C 0.12232(13) 0.08667(14) 0.60820(5) 0.0450(5) Uani 1 1 d . .
H1O H 0.0986 0.0510 0.5930 0.054 Uiso 1 1 calc R U
C3 C 0.11779(12) 0.08330(13) 0.64314(5) 0.0418(5) Uani 1 1 d . .
H1H H 0.0902 0.0450 0.6560 0.050 Uiso 1 1 calc R U
C4 C 0.16300(11) 0.14894(12) 0.65507(5) 0.0337(4) Uani 1 1 d . .
C5 C 0.17978(11) 0.17025(12) 0.68920(5) 0.0343(4) Uani 1 1 d . .
C6 C 0.24385(11) 0.24282(12) 0.73376(4) 0.0313(4) Uani 1 1 d . .
C7 C 0.30988(10) 0.18341(12) 0.74651(4) 0.0318(4) Uani 1 1 d . .
C8 C 0.33206(12) 0.11391(13) 0.72901(5) 0.0385(4) Uani 1 1 d . .
H9 H 0.3072 0.1020 0.7086 0.046 Uiso 1 1 calc R U
C9 C 0.39111(13) 0.06167(14) 0.74153(5) 0.0447(5) Uani 1 1 d . .
H1K H 0.4053 0.0154 0.7294 0.054 Uiso 1 1 calc R U
C10 C 0.42850(12) 0.07794(13) 0.77160(5) 0.0428(5) Uani 1 1 d . .
H27 H 0.4678 0.0429 0.7799 0.051 Uiso 1 1 calc R U
C11 C 0.40713(12) 0.14712(13) 0.78949(5) 0.0423(5) Uani 1 1 d . .
H1G H 0.4319 0.1584 0.8099 0.051 Uiso 1 1 calc R U
C12 C 0.34899(11) 0.19941(13) 0.77693(5) 0.0367(4) Uani 1 1 d . .
H2 H 0.3357 0.2461 0.7890 0.044 Uiso 1 1 calc R U
C13 C 0.27892(11) 0.32941(12) 0.73714(4) 0.0322(4) Uani 1 1 d . .
C14 C 0.34041(11) 0.35381(12) 0.71559(5) 0.0360(4) Uani 1 1 d . .
H10 H 0.3562 0.3195 0.6982 0.043 Uiso 1 1 calc R U
C15 C 0.37870(12) 0.42826(13) 0.71953(5) 0.0406(5) Uani 1 1 d . .
H1J H 0.4198 0.4433 0.7049 0.049 Uiso 1 1 calc R U
C16 C 0.35592(13) 0.48013(13) 0.74517(5) 0.0438(5) Uani 1 1 d . .
H1C H 0.3821 0.5298 0.7480 0.053 Uiso 1 1 calc R U
C17 C 0.29391(14) 0.45780(13) 0.76657(5) 0.0449(5) Uani 1 1 d . .
H1E H 0.2776 0.4929 0.7836 0.054 Uiso 1 1 calc R U
C18 C 0.25588(13) 0.38276(13) 0.76259(5) 0.0393(4) Uani 1 1 d . .
H1B H 0.2145 0.3681 0.7772 0.047 Uiso 1 1 calc R U
C19 C 0.16583(11) 0.23431(12) 0.75438(4) 0.0328(4) Uani 1 1 d . .
C20 C 0.15689(11) 0.18346(12) 0.78185(5) 0.0363(4) Uani 1 1 d . .
H14 H 0.2003 0.1519 0.7889 0.044 Uiso 1 1 calc R U
C21 C 0.08382(12) 0.17878(14) 0.79916(5) 0.0438(5) Uani 1 1 d . .
H23 H 0.0790 0.1445 0.8177 0.053 Uiso 1 1 calc R U
C22 C 0.01839(12) 0.22518(14) 0.78881(5) 0.0462(5) Uani 1 1 d . .
H1N H -0.0304 0.2222 0.8003 0.055 Uiso 1 1 calc R U
C23 C 0.02649(12) 0.27598(15) 0.76128(5) 0.0459(5) Uani 1 1 d . .
H24 H -0.0172 0.3072 0.7542 0.055 Uiso 1 1 calc R U
C24 C 0.09898(12) 0.28070(13) 0.74427(5) 0.0408(5) Uani 1 1 d . .
H4 H 0.1036 0.3152 0.7258 0.049 Uiso 1 1 calc R U
C25 C 0.19041(16) 0.45129(15) 0.66597(6) 0.0548(6) Uani 1 1 d . .
H1SA H 0.2369 0.4773 0.6762 0.066 Uiso 1 1 calc R U
H1SB H 0.1579 0.4273 0.6837 0.066 Uiso 1 1 calc R U
C26 C 0.1433(2) 0.5108(2) 0.64753(7) 0.0881(11) Uani 1 1 d . .
H5FA H 0.1731 0.5614 0.6454 0.106 Uiso 1 1 calc R U
H5FB H 0.0930 0.5219 0.6591 0.106 Uiso 1 1 calc R U
C27 C 0.1273(2) 0.47536(19) 0.61396(7) 0.0841(10) Uani 1 1 d . .
H1TA H 0.0738 0.4514 0.6131 0.101 Uiso 1 1 calc R U
H1TB H 0.1317 0.5165 0.5965 0.101 Uiso 1 1 calc R U
C28 C 0.1903(3) 0.4124(2) 0.60999(6) 0.0883(11) Uani 1 1 d . .
H6FA H 0.1687 0.3653 0.5983 0.106 Uiso 1 1 calc R U
H6FB H 0.2353 0.4337 0.5971 0.106 Uiso 1 1 calc R U
C29 C 0.40120(14) 0.21843(14) 0.61407(6) 0.0501(5) Uani 1 1 d . .
H1RA H 0.3597 0.1789 0.6087 0.060 Uiso 1 1 calc R U
H1RB H 0.4459 0.1906 0.6248 0.060 Uiso 1 1 calc R U
C30 C 0.42894(15) 0.26230(15) 0.58296(6) 0.0531(6) Uani 1 1 d . .
H1PA H 0.3844 0.2718 0.5676 0.064 Uiso 1 1 calc R U
H1PB H 0.4708 0.2320 0.5714 0.064 Uiso 1 1 calc R U
C31 C 0.46107(16) 0.34116(16) 0.59687(6) 0.0587(6) Uani 1 1 d . .
H1QA H 0.5189 0.3379 0.6003 0.070 Uiso 1 1 calc R U
H1QB H 0.4496 0.3860 0.5817 0.070 Uiso 1 1 calc R U
C32 C 0.41785(17) 0.35246(17) 0.62976(8) 0.0756(9) Uani 1 1 d . .
H1UA H 0.4565 0.3594 0.6479 0.091 Uiso 1 1 calc R U
H1UB H 0.3837 0.4004 0.6289 0.091 Uiso 1 1 calc R U
C33 C 0.17479(13) 0.60936(14) 0.52896(5) 0.0448(5) Uani 1 1 d . .
H1I H 0.1920 0.6218 0.5506 0.054 Uiso 1 1 calc R U
C34 C 0.11632(13) 0.55087(14) 0.52168(5) 0.0448(5) Uani 1 1 d . .
H1M H 0.0885 0.5185 0.5370 0.054 Uiso 1 1 calc R U
C35 C 0.10816(12) 0.55099(13) 0.48693(5) 0.0404(5) Uani 1 1 d . .
H1F H 0.0738 0.5185 0.4742 0.048 Uiso 1 1 calc R U
C36 C 0.16208(11) 0.60985(12) 0.47496(5) 0.0350(4) Uani 1 1 d . .
C37 C 0.17698(11) 0.63230(12) 0.44085(5) 0.0342(4) Uani 1 1 d . .
C38 C 0.24246(11) 0.70007(12) 0.39561(4) 0.0319(4) Uani 1 1 d . .
C39 C 0.16129(11) 0.69647(12) 0.37654(4) 0.0326(4) Uani 1 1 d . .
C40 C 0.09880(12) 0.74752(13) 0.38738(5) 0.0386(4) Uani 1 1 d . .
H1D H 0.1080 0.7833 0.4051 0.046 Uiso 1 1 calc R U
C41 C 0.02343(12) 0.74595(14) 0.37225(5) 0.0422(5) Uani 1 1 d . .
H25 H -0.0172 0.7805 0.3798 0.051 Uiso 1 1 calc R U
C42 C 0.00875(12) 0.69286(14) 0.34588(5) 0.0444(5) Uani 1 1 d . .
H30 H -0.0418 0.6914 0.3357 0.053 Uiso 1 1 calc R U
C43 C 0.06948(12) 0.64234(13) 0.33482(5) 0.0426(5) Uani 1 1 d . .
H19 H 0.0600 0.6070 0.3170 0.051 Uiso 1 1 calc R U
C44 C 0.14530(11) 0.64384(12) 0.35019(5) 0.0361(4) Uani 1 1 d . .
H18 H 0.1856 0.6090 0.3426 0.043 Uiso 1 1 calc R U
C45 C 0.28311(11) 0.78415(12) 0.39168(5) 0.0336(4) Uani 1 1 d . .
C46 C 0.25815(12) 0.84213(12) 0.36843(5) 0.0387(4) Uani 1 1 d . .
H1A H 0.2139 0.8314 0.3548 0.046 Uiso 1 1 calc R U
C47 C 0.29849(13) 0.91594(13) 0.36533(5) 0.0445(5) Uani 1 1 d . .
H29 H 0.2807 0.9543 0.3498 0.053 Uiso 1 1 calc R U
C48 C 0.36497(13) 0.93279(13) 0.38520(5) 0.0452(5) Uani 1 1 d . .
H32 H 0.3921 0.9821 0.3830 0.054 Uiso 1 1 calc R U
C49 C 0.39071(13) 0.87555(13) 0.40837(5) 0.0440(5) Uani 1 1 d . .
H28 H 0.4350 0.8866 0.4220 0.053 Uiso 1 1 calc R U
C50 C 0.35066(12) 0.80172(13) 0.41142(5) 0.0387(4) Uani 1 1 d . .
H22 H 0.3690 0.7634 0.4268 0.046 Uiso 1 1 calc R U
C51 C 0.30271(10) 0.63587(12) 0.38224(5) 0.0321(4) Uani 1 1 d . .
C52 C 0.32564(11) 0.56800(12) 0.40087(5) 0.0381(4) Uani 1 1 d . .
H20 H 0.3053 0.5608 0.4224 0.046 Uiso 1 1 calc R U
C53 C 0.37873(12) 0.51070(13) 0.38757(6) 0.0436(5) Uani 1 1 d . .
H26 H 0.3941 0.4661 0.4005 0.052 Uiso 1 1 calc R U
C54 C 0.40854(11) 0.51949(13) 0.35554(5) 0.0417(5) Uani 1 1 d . .
H31 H 0.4428 0.4803 0.3466 0.050 Uiso 1 1 calc R U
C55 C 0.38730(12) 0.58694(13) 0.33679(5) 0.0425(5) Uani 1 1 d . .
H1L H 0.4075 0.5932 0.3151 0.051 Uiso 1 1 calc R U
C56 C 0.33604(11) 0.64531(13) 0.35006(5) 0.0370(4) Uani 1 1 d . .
H21 H 0.3236 0.6914 0.3375 0.044 Uiso 1 1 calc R U
C57 C 0.42499(16) 0.66743(16) 0.50756(6) 0.0584(6) Uani 1 1 d . .
H2AA H 0.4531 0.6342 0.4912 0.070 Uiso 1 1 calc R U
H2AB H 0.3848 0.6340 0.5187 0.070 Uiso 1 1 calc R U
C58 C 0.48423(15) 0.70171(19) 0.53311(6) 0.0644(7) Uani 1 1 d . .
H1ZA H 0.4803 0.6731 0.5544 0.077 Uiso 1 1 calc R U
H1ZB H 0.5393 0.6982 0.5249 0.077 Uiso 1 1 calc R U
C59 C 0.45760(16) 0.78971(17) 0.53661(6) 0.0613(7) Uani 1 1 d . .
H1YA H 0.4134 0.7952 0.5524 0.074 Uiso 1 1 calc R U
H1YB H 0.5019 0.8246 0.5435 0.074 Uiso 1 1 calc R U
C60 C 0.43119(16) 0.80773(17) 0.50140(6) 0.0616(7) Uani 1 1 d . .
H1XA H 0.3967 0.8554 0.5007 0.074 Uiso 1 1 calc R U
H1XB H 0.4773 0.8167 0.4869 0.074 Uiso 1 1 calc R U
C61 C 0.2292(2) 0.87376(19) 0.52085(6) 0.0703(8) Uani 1 1 d . .
H1WA H 0.2775 0.9026 0.5278 0.084 Uiso 1 1 calc R U
H1WB H 0.2194 0.8294 0.5364 0.084 Uiso 1 1 calc R U
C62 C 0.15786(18) 0.93040(19) 0.51936(6) 0.0703(8) Uani 1 1 d . .
H2CA H 0.1618 0.9725 0.5364 0.084 Uiso 1 1 calc R U
H2CB H 0.1077 0.9009 0.5224 0.084 Uiso 1 1 calc R U
C63 C 0.16294(17) 0.96652(15) 0.48440(6) 0.0602(7) Uani 1 1 d . .
H2BA H 0.1095 0.9746 0.4750 0.072 Uiso 1 1 calc R U
H2BB H 0.1911 1.0183 0.4847 0.072 Uiso 1 1 calc R U
C64 C 0.20911(15) 0.90458(15) 0.46461(6) 0.0531(6) Uani 1 1 d . .
H1VA H 0.1745 0.8801 0.4477 0.064 Uiso 1 1 calc R U
H1VB H 0.2543 0.9303 0.4533 0.064 Uiso 1 1 calc R U
Li1 Li 0.2584(2) 0.2817(2) 0.65111(9) 0.0415(8) Uani 1 1 d . .
Li2 Li 0.2715(2) 0.7322(2) 0.47840(9) 0.0462(8) Uani 1 1 d . .
N1 N 0.19507(9) 0.19279(11) 0.62888(4) 0.0375(4) Uani 1 1 d . .
N2 N 0.22816(9) 0.22866(10) 0.69741(4) 0.0322(3) Uani 1 1 d . .
N3 N 0.20354(10) 0.64586(11) 0.50113(4) 0.0399(4) Uani 1 1 d . .
N4 N 0.22914(9) 0.68674(10) 0.43228(4) 0.0322(3) Uani 1 1 d . .
O1 O 0.21602(11) 0.39013(9) 0.64322(4) 0.0547(4) Uani 1 1 d . .
O2 O 0.36990(9) 0.28105(10) 0.63534(4) 0.0537(4) Uani 1 1 d . .
O3 O 0.23726(12) 0.84409(10) 0.48720(4) 0.0574(4) Uani 1 1 d . .
O4 O 0.38737(10) 0.73572(10) 0.49142(4) 0.0578(4) Uani 1 1 d . .
H1 H 0.1448(13) 0.6031(13) 0.4249(5) 0.042(6) Uiso 1 1 d . .
H13 H 0.1538(13) 0.1386(13) 0.7058(5) 0.036(5) Uiso 1 1 d . .

loop_
_atom_site_aniso_label
_atom_site_aniso_U_11
_atom_site_aniso_U_22
_atom_site_aniso_U_33
_atom_site_aniso_U_23
_atom_site_aniso_U_13
_atom_site_aniso_U_12
C1 0.0430(10) 0.0492(13) 0.0345(9) -0.0061(10) -0.0020(8) 0.0071(9)
C2 0.0489(11) 0.0398(13) 0.0462(11) -0.0132(10) -0.0126(9) 0.0025(9)
C3 0.0428(10) 0.0343(11) 0.0484(11) -0.0008(10) -0.0070(8) -0.0027(8)
C4 0.0320(9) 0.0308(11) 0.0382(9) -0.0018(9) -0.0028(7) 0.0012(7)
C5 0.0331(9) 0.0310(11) 0.0389(10) 0.0025(9) -0.0010(7) -0.0007(7)
C6 0.0327(9) 0.0293(10) 0.0320(9) -0.0010(8) -0.0008(7) 0.0003(7)
C7 0.0298(8) 0.0304(10) 0.0351(9) 0.0016(8) 0.0021(7) -0.0009(7)
C8 0.0383(10) 0.0360(12) 0.0412(10) -0.0046(9) -0.0028(8) 0.0037(8)
C9 0.0465(11) 0.0374(12) 0.0502(11) -0.0046(10) -0.0001(9) 0.0106(9)
C10 0.0406(10) 0.0413(13) 0.0465(11) 0.0086(10) -0.0007(8) 0.0094(9)
C11 0.0432(11) 0.0435(13) 0.0402(10) 0.0035(10) -0.0070(8) 0.0026(9)
C12 0.0406(10) 0.0322(11) 0.0374(9) -0.0004(9) -0.0005(8) 0.0018(8)
C13 0.0334(8) 0.0297(10) 0.0337(9) 0.0018(8) -0.0057(7) 0.0029(7)
C14 0.0335(9) 0.0344(11) 0.0401(10) -0.0038(9) -0.0037(7) 0.0006(8)
C15 0.0394(10) 0.0350(11) 0.0475(11) 0.0021(10) -0.0030(8) -0.0033(8)
C16 0.0528(12) 0.0306(11) 0.0480(11) 0.0022(10) -0.0098(9) -0.0043(9)
C17 0.0640(14) 0.0286(12) 0.0420(11) -0.0051(10) -0.0044(9) 0.0020(9)
C18 0.0476(11) 0.0345(11) 0.0357(9) -0.0022(9) 0.0008(8) 0.0017(8)
C19 0.0322(9) 0.0315(11) 0.0348(9) -0.0074(8) -0.0009(7) -0.0008(7)
C20 0.0349(9) 0.0330(11) 0.0409(10) -0.0028(9) 0.0009(7) 0.0001(8)
C21 0.0416(10) 0.0445(13) 0.0453(11) -0.0003(10) 0.0061(8) -0.0064(9)
C22 0.0323(9) 0.0546(14) 0.0516(12) -0.0105(11) 0.0060(8) -0.0057(9)
C23 0.0340(10) 0.0566(14) 0.0470(11) -0.0097(11) -0.0023(8) 0.0061(9)
C24 0.0369(10) 0.0466(13) 0.0388(10) -0.0011(10) -0.0021(8) 0.0052(9)
C25 0.0659(15) 0.0495(15) 0.0489(12) -0.0111(12) -0.0088(11) 0.0125(11)
C26 0.131(3) 0.069(2) 0.0638(17) -0.0097(16) -0.0359(18) 0.043(2)
C27 0.131(3) 0.068(2) 0.0536(15) 0.0067(15) -0.0269(17) 0.0048(19)
C28 0.168(4) 0.060(2) 0.0365(12) 0.0017(14) -0.0019(16) 0.011(2)
C29 0.0462(12) 0.0414(13) 0.0626(13) -0.0044(12) 0.0069(10) 0.0023(9)
C30 0.0527(13) 0.0577(15) 0.0490(12) -0.0040(12) -0.0020(10) 0.0014(11)
C31 0.0622(15) 0.0569(16) 0.0569(13) 0.0027(13) 0.0055(11) -0.0145(12)
C32 0.0627(16) 0.0640(18) 0.100(2) -0.0294(17) 0.0306(15) -0.0318(13)
C33 0.0533(12) 0.0511(14) 0.0301(9) 0.0010(10) -0.0004(8) -0.0003(10)
C34 0.0467(11) 0.0493(14) 0.0383(10) 0.0088(10) 0.0049(8) -0.0010(9)
C35 0.0392(10) 0.0425(12) 0.0395(10) 0.0040(10) -0.0015(8) -0.0042(8)
C36 0.0353(9) 0.0344(11) 0.0351(9) -0.0006(9) -0.0016(7) 0.0023(8)
C37 0.0353(9) 0.0348(11) 0.0326(9) -0.0021(9) -0.0013(7) 0.0011(8)
C38 0.0359(9) 0.0294(10) 0.0303(8) -0.0008(8) 0.0004(7) 0.0009(7)
C39 0.0342(9) 0.0330(11) 0.0307(8) 0.0035(8) 0.0023(7) 0.0005(7)
C40 0.0395(10) 0.0407(12) 0.0356(9) -0.0013(9) 0.0002(8) 0.0035(8)
C41 0.0370(10) 0.0472(13) 0.0423(10) 0.0052(10) 0.0037(8) 0.0080(9)
C42 0.0365(10) 0.0510(14) 0.0456(11) 0.0081(11) -0.0061(8) -0.0012(9)
C43 0.0449(11) 0.0435(13) 0.0395(10) -0.0017(10) -0.0072(8) -0.0037(9)
C44 0.0382(9) 0.0334(11) 0.0367(9) 0.0017(9) -0.0008(7) 0.0001(8)
C45 0.0363(9) 0.0305(11) 0.0340(9) -0.0042(8) 0.0054(7) 0.0013(7)
C46 0.0443(10) 0.0331(11) 0.0386(10) 0.0001(9) 0.0037(8) 0.0002(8)
C47 0.0544(12) 0.0322(12) 0.0470(11) 0.0027(10) 0.0080(9) 0.0039(9)
C48 0.0527(12) 0.0288(11) 0.0541(12) -0.0042(10) 0.0114(10) -0.0037(9)
C49 0.0414(10) 0.0406(12) 0.0499(11) -0.0074(11) 0.0025(9) -0.0045(9)
C50 0.0416(10) 0.0336(11) 0.0408(10) -0.0012(9) 0.0016(8) 0.0006(8)
C51 0.0315(8) 0.0280(10) 0.0370(9) -0.0027(8) -0.0014(7) -0.0013(7)
C52 0.0374(10) 0.0351(11) 0.0417(10) 0.0022(9) 0.0012(8) 0.0006(8)
C53 0.0421(10) 0.0331(11) 0.0556(12) 0.0037(10) -0.0012(9) 0.0043(8)
C54 0.0339(9) 0.0384(12) 0.0528(11) -0.0102(10) 0.0014(8) 0.0036(8)
C55 0.0391(10) 0.0482(13) 0.0400(10) -0.0059(10) 0.0028(8) 0.0041(9)
C56 0.0377(9) 0.0366(12) 0.0367(9) -0.0001(9) 0.0003(7) 0.0037(8)
C57 0.0594(14) 0.0569(16) 0.0588(14) -0.0067(13) -0.0073(11) 0.0043(12)
C58 0.0501(13) 0.084(2) 0.0586(14) -0.0024(14) -0.0098(11) -0.0011(13)
C59 0.0614(15) 0.0698(18) 0.0526(13) -0.0045(13) -0.0057(11) -0.0225(13)
C60 0.0614(15) 0.0588(16) 0.0646(15) 0.0000(14) -0.0088(12) -0.0208(12)
C61 0.098(2) 0.0671(19) 0.0457(13) -0.0027(14) 0.0096(13) -0.0013(16)
C62 0.0731(17) 0.085(2) 0.0526(14) -0.0094(15) 0.0198(12) -0.0043(15)
C63 0.0753(17) 0.0436(14) 0.0619(14) -0.0021(13) 0.0201(12) 0.0004(12)
C64 0.0628(14) 0.0496(15) 0.0470(12) 0.0050(11) 0.0075(10) 0.0096(11)
Li1 0.0418(17) 0.040(2) 0.0429(17) -0.0031(16) 0.0062(14) -0.0051(14)
Li2 0.057(2) 0.040(2) 0.0417(17) -0.0003(17) -0.0041(15) -0.0071(16)
N1 0.0356(8) 0.0407(10) 0.0362(8) -0.0039(8) -0.0006(6) 0.0001(7)
N2 0.0313(7) 0.0316(9) 0.0336(7) -0.0023(7) -0.0013(6) 0.0009(6)
N3 0.0468(9) 0.0398(10) 0.0330(8) -0.0019(8) -0.0031(7) -0.0021(7)
N4 0.0352(8) 0.0311(9) 0.0304(7) -0.0008(7) 0.0003(6) 0.0009(6)
O1 0.0844(12) 0.0385(9) 0.0412(8) -0.0041(7) 0.0030(7) 0.0056(8)
O2 0.0460(8) 0.0498(10) 0.0653(10) -0.0151(8) 0.0170(7) -0.0122(7)
O3 0.0928(13) 0.0388(9) 0.0408(8) -0.0021(7) 0.0020(8) 0.0047(8)
O4 0.0624(10) 0.0505(10) 0.0606(9) 0.0013(8) -0.0216(8) -0.0141(8)

loop_
_atom_type_symbol
_atom_type_description
_atom_type_scat_dispersion_real
_atom_type_scat_dispersion_imag
_atom_type_scat_source
Li Li 0.0008 0.0003 'International Tables Vol C Tables 4.2.6.8 and 6.1.1.4'
O O 0.0492 0.0322 'International Tables Vol C Tables 4.2.6.8 and 6.1.1.4'
N N 0.0311 0.0180 'International Tables Vol C Tables 4.2.6.8 and 6.1.1.4'
C C 0.0181 0.0091 'International Tables Vol C Tables 4.2.6.8 and 6.1.1.4'
H H 0.0000 0.0000 'International Tables Vol C Tables 4.2.6.8 and 6.1.1.4'

loop_
_geom_angle_atom_site_label_1
_geom_angle_atom_site_label_2
_geom_angle_atom_site_label_3
_geom_angle
C2 C1 H17 124.0
N1 C1 H17 124.0
N1 C1 C2 111.94(18)
C1 C2 H1O 127.1
C1 C2 C3 105.90(18)
C3 C2 H1O 127.1
C2 C3 H1H 126.9
C2 C3 C4 106.24(19)
C4 C3 H1H 126.9
C3 C4 C5 128.06(19)
C3 C4 Li1 156.74(17)
C5 C4 Li1 75.15(13)
N1 C4 C3 110.76(17)
N1 C4 C5 121.13(17)
N1 C4 Li1 45.99(11)
C4 C5 Li1 74.19(13)
C4 C5 H13 116.2(13)
Li1 C5 H13 169.1(13)
N2 C5 C4 122.86(18)
N2 C5 Li1 48.84(12)
N2 C5 H13 121.0(13)
C13 C6 C7 106.58(14)
C19 C6 C7 111.20(15)
C19 C6 C13 110.73(15)
N2 C6 C7 110.05(14)
N2 C6 C13 107.16(15)
N2 C6 C19 110.95(14)
C8 C7 C6 122.72(16)
C8 C7 C12 117.80(18)
C12 C7 C6 119.48(17)
C7 C8 H9 119.6
C7 C8 C9 120.90(18)
C9 C8 H9 119.6
C8 C9 H1K 119.7
C10 C9 C8 120.6(2)
C10 C9 H1K 119.7
C9 C10 H27 120.3
C9 C10 C11 119.43(19)
C11 C10 H27 120.3
C10 C11 H1G 120.0
C12 C11 C10 120.06(18)
C12 C11 H1G 120.0
C7 C12 H2 119.4
C11 C12 C7 121.25(19)
C11 C12 H2 119.4
C14 C13 C6 119.20(17)
C14 C13 C18 117.91(18)
C18 C13 C6 122.71(17)
C13 C14 H10 119.3
C15 C14 C13 121.32(19)
C15 C14 H10 119.3
C14 C15 H1J 119.9
C16 C15 C14 120.1(2)
C16 C15 H1J 119.9
C15 C16 H1C 120.2
C15 C16 C17 119.60(19)
C17 C16 H1C 120.2
C16 C17 H1E 120.0
C16 C17 C18 120.0(2)
C18 C17 H1E 120.0
C13 C18 C17 121.0(2)
C13 C18 H1B 119.5
C17 C18 H1B 119.5
C20 C19 C6 124.50(17)
C20 C19 C24 118.00(17)
C24 C19 C6 117.49(17)
C19 C20 H14 119.5
C19 C20 C21 121.07(19)
C21 C20 H14 119.5
C20 C21 H23 119.9
C22 C21 C20 120.1(2)
C22 C21 H23 119.9
C21 C22 H1N 120.3
C23 C22 C21 119.35(19)
C23 C22 H1N 120.3
C22 C23 H24 119.8
C24 C23 C22 120.4(2)
C24 C23 H24 119.8
C19 C24 H4 119.5
C23 C24 C19 121.1(2)
C23 C24 H4 119.5
H1SA C25 H1SB 108.4
C26 C25 H1SA 110.0
C26 C25 H1SB 110.0
O1 C25 H1SA 110.0
O1 C25 H1SB 110.0
O1 C25 C26 108.4(2)
C25 C26 H5FA 110.4
C25 C26 H5FB 110.4
C25 C26 C27 106.7(2)
H5FA C26 H5FB 108.6
C27 C26 H5FA 110.4
C27 C26 H5FB 110.4
C26 C27 H1TA 110.9
C26 C27 H1TB 110.9
H1TA C27 H1TB 108.9
C28 C27 C26 104.2(3)
C28 C27 H1TA 110.9
C28 C27 H1TB 110.9
C27 C28 H6FA 110.4
C27 C28 H6FB 110.4
H6FA C28 H6FB 108.6
O1 C28 C27 106.8(2)
O1 C28 H6FA 110.4
O1 C28 H6FB 110.4
H1RA C29 H1RB 108.9
C30 C29 H1RA 110.8
C30 C29 H1RB 110.8
O2 C29 H1RA 110.8
O2 C29 H1RB 110.8
O2 C29 C30 104.70(18)
C29 C30 H1PA 111.3
C29 C30 H1PB 111.3
C29 C30 C31 102.56(19)
H1PA C30 H1PB 109.2
C31 C30 H1PA 111.3
C31 C30 H1PB 111.3
C30 C31 H1QA 110.8
C30 C31 H1QB 110.8
H1QA C31 H1QB 108.8
C32 C31 C30 104.9(2)
C32 C31 H1QA 110.8
C32 C31 H1QB 110.8
C31 C32 H1UA 110.2
C31 C32 H1UB 110.2
H1UA C32 H1UB 108.5
O2 C32 C31 107.3(2)
O2 C32 H1UA 110.2
O2 C32 H1UB 110.2
C34 C33 H1I 123.8
N3 C33 H1I 123.8
N3 C33 C34 112.44(18)
C33 C34 H1M 127.1
C35 C34 C33 105.86(19)
C35 C34 H1M 127.1
C34 C35 H1F 127.0
C34 C35 C36 106.09(19)
C36 C35 H1F 127.0
C35 C36 C37 127.72(18)
C35 C36 Li2 157.21(16)
C37 C36 Li2 74.99(13)
N3 C36 C35 110.92(17)
N3 C36 C37 121.35(17)
N3 C36 Li2 46.47(12)
C36 C37 Li2 74.50(13)
C36 C37 H1 113.9(13)
Li2 C37 H1 171.1(13)
N4 C37 C36 123.12(18)
N4 C37 Li2 48.71(12)
N4 C37 H1 123.0(13)
C39 C38 C51 111.54(15)
C45 C38 C39 111.36(15)
C45 C38 C51 107.03(15)
N4 C38 C39 110.21(14)
N4 C38 C45 107.15(15)
N4 C38 C51 109.39(15)
C40 C39 C38 118.02(17)
C44 C39 C38 124.22(16)
C44 C39 C40 117.72(17)
C39 C40 H1D 119.3
C41 C40 C39 121.43(19)
C41 C40 H1D 119.3
C40 C41 H25 120.0
C42 C41 C40 119.90(19)
C42 C41 H25 120.0
C41 C42 H30 120.2
C43 C42 C41 119.53(19)
C43 C42 H30 120.2
C42 C43 H19 119.8
C42 C43 C44 120.44(19)
C44 C43 H19 119.8
C39 C44 C43 120.98(18)
C39 C44 H18 119.5
C43 C44 H18 119.5
C46 C45 C38 123.36(17)
C46 C45 C50 118.09(18)
C50 C45 C38 118.50(17)
C45 C46 H1A 119.6
C47 C46 C45 120.9(2)
C47 C46 H1A 119.6
C46 C47 H29 119.8
C48 C47 C46 120.4(2)
C48 C47 H29 119.8
C47 C48 H32 120.3
C49 C48 C47 119.3(2)
C49 C48 H32 120.3
C48 C49 H28 119.9
C48 C49 C50 120.3(2)
C50 C49 H28 119.9
C45 C50 H22 119.5
C49 C50 C45 120.96(19)
C49 C50 H22 119.5
C52 C51 C38 122.64(16)
C52 C51 C56 117.83(18)
C56 C51 C38 119.53(17)
C51 C52 H20 119.6
C51 C52 C53 120.77(18)
C53 C52 H20 119.6
C52 C53 H26 119.7
C54 C53 C52 120.6(2)
C54 C53 H26 119.7
C53 C54 H31 120.2
C53 C54 C55 119.57(19)
C55 C54 H31 120.2
C54 C55 H1L 119.8
C54 C55 C56 120.36(19)
C56 C55 H1L 119.8
C51 C56 H21 119.6
C55 C56 C51 120.84(19)
C55 C56 H21 119.6
H2AA C57 H2AB 108.6
C58 C57 H2AA 110.3
C58 C57 H2AB 110.3
O4 C57 H2AA 110.3
O4 C57 H2AB 110.3
O4 C57 C58 106.9(2)
C57 C58 H1ZA 111.2
C57 C58 H1ZB 111.2
H1ZA C58 H1ZB 109.1
C59 C58 C57 103.1(2)
C59 C58 H1ZA 111.2
C59 C58 H1ZB 111.2
C58 C59 H1YA 111.6
C58 C59 H1YB 111.6
H1YA C59 H1YB 109.4
C60 C59 C58 100.8(2)
C60 C59 H1YA 111.6
C60 C59 H1YB 111.6
C59 C60 H1XA 110.9
C59 C60 H1XB 110.9
H1XA C60 H1XB 109.0
O4 C60 C59 104.0(2)
O4 C60 H1XA 110.9
O4 C60 H1XB 110.9
H1WA C61 H1WB 108.9
C62 C61 H1WA 110.9
C62 C61 H1WB 110.9
O3 C61 H1WA 110.9
O3 C61 H1WB 110.9
O3 C61 C62 104.3(2)
C61 C62 H2CA 111.0
C61 C62 H2CB 111.0
C61 C62 C63 103.6(2)
H2CA C62 H2CB 109.0
C63 C62 H2CA 111.0
C63 C62 H2CB 111.0
C62 C63 H2BA 110.9
C62 C63 H2BB 110.9
H2BA C63 H2BB 108.9
C64 C63 C62 104.2(2)
C64 C63 H2BA 110.9
C64 C63 H2BB 110.9
C63 C64 H1VA 110.1
C63 C64 H1VB 110.1
H1VA C64 H1VB 108.4
O3 C64 C63 108.12(18)
O3 C64 H1VA 110.1
O3 C64 H1VB 110.1
C4 Li1 C5 30.66(7)
N1 Li1 C4 29.55(8)
N1 Li1 C5 60.21(11)
N1 Li1 N2 87.72(15)
N2 Li1 C4 58.22(10)
N2 Li1 C5 27.62(7)
O1 Li1 C4 122.61(17)
O1 Li1 C5 122.42(16)
O1 Li1 N1 114.05(19)
O1 Li1 N2 115.86(17)
O1 Li1 O2 107.20(18)
O2 Li1 C4 124.73(17)
O2 Li1 C5 129.18(18)
O2 Li1 N1 110.52(18)
O2 Li1 N2 120.42(19)
C36 Li2 C37 30.51(7)
N3 Li2 C36 29.63(8)
N3 Li2 C37 60.10(11)
N3 Li2 N4 87.43(15)
N4 Li2 C36 57.93(11)
N4 Li2 C37 27.45(7)
O3 Li2 C36 120.76(18)
O3 Li2 C37 119.90(18)
O3 Li2 N3 114.6(2)
O3 Li2 N4 113.14(19)
O3 Li2 O4 101.92(18)
O4 Li2 C36 132.89(19)
O4 Li2 C37 135.84(19)
O4 Li2 N3 116.18(19)
O4 Li2 N4 124.1(2)
C1 N1 C4 105.16(16)
C1 N1 Li1 150.37(18)
C4 N1 Li1 104.46(15)
C5 N2 C6 118.06(16)
C5 N2 Li1 103.54(15)
C6 N2 Li1 138.32(15)
C33 N3 C36 104.68(17)
C33 N3 Li2 151.19(18)
C36 N3 Li2 103.90(16)
C37 N4 C38 117.37(16)
C37 N4 Li2 103.84(16)
C38 N4 Li2 138.79(16)
C25 O1 C28 108.59(19)
C25 O1 Li1 130.97(17)
C28 O1 Li1 119.34(19)
C29 O2 C32 107.18(17)
C29 O2 Li1 122.54(17)
C32 O2 Li1 124.77(19)
C61 O3 Li2 120.96(19)
C64 O3 C61 108.89(19)
C64 O3 Li2 129.83(17)
C57 O4 C60 107.36(18)
C57 O4 Li2 120.88(18)
C60 O4 Li2 125.52(19)

loop_
_geom_bond_atom_site_label_1
_geom_bond_atom_site_label_2
_geom_bond_distance
C1 H17 0.9300
C1 C2 1.390(3)
C1 N1 1.352(2)
C2 H1O 0.9300
C2 C3 1.393(3)
C3 H1H 0.9300
C3 C4 1.395(3)
C4 C5 1.429(3)
C4 Li1 2.697(4)
C4 N1 1.373(2)
C5 Li1 2.709(4)
C5 N2 1.292(2)
C5 H13 0.94(2)
C6 C7 1.551(3)
C6 C13 1.542(3)
C6 C19 1.538(2)
C6 N2 1.487(2)
C7 C8 1.386(3)
C7 C12 1.398(3)
C8 H9 0.9300
C8 C9 1.393(3)
C9 H1K 0.9300
C9 C10 1.373(3)
C10 H27 0.9300
C10 C11 1.386(3)
C11 H1G 0.9300
C11 C12 1.384(3)
C12 H2 0.9300
C13 C14 1.391(3)
C13 C18 1.392(3)
C14 H10 0.9300
C14 C15 1.386(3)
C15 H1J 0.9300
C15 C16 1.381(3)
C16 H1C 0.9300
C16 C17 1.384(3)
C17 H1E 0.9300
C17 C18 1.393(3)
C18 H1B 0.9300
C19 C20 1.383(3)
C19 C24 1.403(3)
C20 H14 0.9300
C20 C21 1.395(3)
C21 H23 0.9300
C21 C22 1.387(3)
C22 H1N 0.9300
C22 C23 1.383(3)
C23 H24 0.9300
C23 C24 1.381(3)
C24 H4 0.9300
C25 H1SA 0.9700
C25 H1SB 0.9700
C25 C26 1.450(3)
C25 O1 1.417(3)
C26 H5FA 0.9700
C26 H5FB 0.9700
C26 C27 1.481(4)
C27 H1TA 0.9700
C27 H1TB 0.9700
C27 C28 1.478(5)
C28 H6FA 0.9700
C28 H6FB 0.9700
C28 O1 1.436(3)
C29 H1RA 0.9700
C29 H1RB 0.9700
C29 C30 1.504(3)
C29 O2 1.429(3)
C30 H1PA 0.9700
C30 H1PB 0.9700
C30 C31 1.505(3)
C31 H1QA 0.9700
C31 H1QB 0.9700
C31 C32 1.503(3)
C32 H1UA 0.9700
C32 H1UB 0.9700
C32 O2 1.434(3)
C33 H1I 0.9300
C33 C34 1.394(3)
C33 N3 1.346(3)
C34 H1M 0.9300
C34 C35 1.389(3)
C35 H1F 0.9300
C35 C36 1.400(3)
C36 C37 1.427(3)
C36 Li2 2.710(4)
C36 N3 1.380(2)
C37 Li2 2.716(4)
C37 N4 1.289(2)
C37 H1 0.96(2)
C38 C39 1.545(2)
C38 C45 1.544(3)
C38 C51 1.546(3)
C38 N4 1.491(2)
C39 C40 1.400(3)
C39 C44 1.384(3)
C40 H1D 0.9300
C40 C41 1.386(3)
C41 H25 0.9300
C41 C42 1.385(3)
C42 H30 0.9300
C42 C43 1.376(3)
C43 H19 0.9300
C43 C44 1.398(3)
C44 H18 0.9300
C45 C46 1.390(3)
C45 C50 1.397(3)
C46 H1A 0.9300
C46 C47 1.389(3)
C47 H29 0.9300
C47 C48 1.384(3)
C48 H32 0.9300
C48 C49 1.384(3)
C49 H28 0.9300
C49 C50 1.387(3)
C50 H22 0.9300
C51 C52 1.391(3)
C51 C56 1.403(3)
C52 H20 0.9300
C52 C53 1.392(3)
C53 H26 0.9300
C53 C54 1.374(3)
C54 H31 0.9300
C54 C55 1.381(3)
C55 H1L 0.9300
C55 C56 1.385(3)
C56 H21 0.9300
C57 H2AA 0.9700
C57 H2AB 0.9700
C57 C58 1.521(3)
C57 O4 1.434(3)
C58 H1ZA 0.9700
C58 H1ZB 0.9700
C58 C59 1.517(4)
C59 H1YA 0.9700
C59 H1YB 0.9700
C59 C60 1.497(3)
C60 H1XA 0.9700
C60 H1XB 0.9700
C60 O4 1.443(3)
C61 H1WA 0.9700
C61 H1WB 0.9700
C61 C62 1.506(4)
C61 O3 1.431(3)
C62 H2CA 0.9700
C62 H2CB 0.9700
C62 C63 1.514(4)
C63 H2BA 0.9700
C63 H2BB 0.9700
C63 C64 1.496(3)
C64 H1VA 0.9700
C64 H1VB 0.9700
C64 O3 1.418(3)
Li1 N1 2.003(4)
Li1 N2 2.098(4)
Li1 O1 1.940(4)
Li1 O2 1.951(4)
Li2 N3 2.024(4)
Li2 N4 2.102(4)
Li2 O3 1.954(4)
Li2 O4 1.989(4)
